data_7225698
loop_
_publ_author_name
'Sovago, Ioana'
'Thomas, Lynne H.'
'Adam, Martin S.'
'Capelli, Silvia C.'
'Wilson, Chick C.'
'Farrugia, Louis J.'

_publ_section_title
;
 High resolution X-ray and neutron diffraction studies on molecular
 complexes of chloranilic acid and lutidines
;
_journal_issue 30
_journal_name_full CrystEngComm
_journal_page_first 5697
_journal_paper_doi 10.1039/C6CE01065B
_journal_volume 18
_journal_year 2016
_chemical_compound_source commercial
_chemical_formula_moiety 'Cl2  O4  N1  C20  H25'
_chemical_formula_sum 'C20 H25 Cl2 N O4'
_chemical_formula_weight 414.31
_chemical_name_systematic
;
 ?
;
_space_group_IT_number 14
_symmetry_cell_setting monoclinic
_symmetry_Int_Tables_number 14
_symmetry_space_group_name_Hall '-P 2yn'
_symmetry_space_group_name_H-M 'P 1 21/n 1'
_atom_sites_solution_hydrogens mixed
_audit_update_record
;
2016-05-04 deposited with the CCDC.
2016-06-13 downloaded from the CCDC.
;
_cell_angle_alpha 90
_cell_angle_beta 95.931(6)
_cell_angle_gamma 90
_cell_formula_units_Z 4
_cell_length_a 11.7516(11)
_cell_length_b 11.5488(12)
_cell_length_c 15.4398(15)
_cell_measurement_reflns_used 6935
_cell_measurement_temperature 100(2)
_cell_measurement_theta_max 31.5
_cell_measurement_theta_min 2.1
_cell_measurement_wavelength 0.71073
_cell_volume 2084.2(4)
_computing_molecular_graphics 'Ortep for Windows (Farrugia, 2012)'
_computing_publication_material 'WinGX publication routines (Farrugia, 2012)'
_computing_structure_refinement 'SHELXL-2013 (Sheldrick, 2013)'
_diffrn_ambient_temperature 100(2)
_diffrn_detector 'APEX-II CCD'
_diffrn_measured_fraction_theta_full 1
_diffrn_measured_fraction_theta_max 1
_diffrn_measurement_device '\k-geometry diffractometer'
_diffrn_measurement_device_type 'Bruker APEX-II'
_diffrn_measurement_method '\f or \w oscillation scans'
_diffrn_orient_matrix_type 'x-axis to radiation source'
_diffrn_radiation_monochromator graphite
_diffrn_radiation_probe x-ray
_diffrn_radiation_type MoK\a
_diffrn_radiation_wavelength 0.71073
_diffrn_reflns_av_R_equivalents 0.1269
_diffrn_reflns_Laue_measured_fraction_full 1
_diffrn_reflns_Laue_measured_fraction_max 1
_diffrn_reflns_limit_h_max 17
_diffrn_reflns_limit_h_min -16
_diffrn_reflns_limit_k_max 16
_diffrn_reflns_limit_k_min -16
_diffrn_reflns_limit_l_max 22
_diffrn_reflns_limit_l_min -22
_diffrn_reflns_number 113946
_diffrn_reflns_point_group_measured_fraction_full 1
_diffrn_reflns_point_group_measured_fraction_max 1
_diffrn_reflns_theta_full 25.242
_diffrn_reflns_theta_max 31.506
_diffrn_reflns_theta_min 2.078
_exptl_absorpt_coefficient_mu 0.336
_exptl_absorpt_correction_T_max 0.7469
_exptl_absorpt_correction_T_min 0.6164
_exptl_absorpt_correction_type multi-scan
_exptl_absorpt_process_details 'SADABS, Bruker(2001)'
_exptl_crystal_colour red
_exptl_crystal_density_diffrn 1.32
_exptl_crystal_density_method 'not measured'
_exptl_crystal_description prism
_exptl_crystal_F_000 872
_exptl_crystal_size_max 0.23
_exptl_crystal_size_mid 0.21
_exptl_crystal_size_min 0.15
_refine_diff_density_max 0.55
_refine_diff_density_min -0.315
_refine_diff_density_rms 0.066
_refine_ls_extinction_method none
_refine_ls_goodness_of_fit_ref 1.026
_refine_ls_hydrogen_treatment mixed
_refine_ls_matrix_type full
_refine_ls_number_constraints 0
_refine_ls_number_parameters 340
_refine_ls_number_reflns 6935
_refine_ls_number_restraints 0
_refine_ls_restrained_S_all 1.026
_refine_ls_R_factor_all 0.0791
_refine_ls_R_factor_gt 0.0406
_refine_ls_shift/su_max 0.001
_refine_ls_shift/su_mean 0
_refine_ls_structure_factor_coef Fsqd
_refine_ls_weighting_details 'w=1/[\s^2^(Fo^2^)+(0.0399P)^2^+0.8406P] where P=(Fo^2^+2Fc^2^)/3'
_refine_ls_weighting_scheme calc
_refine_ls_wR_factor_gt 0.0862
_refine_ls_wR_factor_ref 0.1025
_reflns_number_gt 4708
_reflns_number_total 6935
_reflns_threshold_expression 'I > 2\s(I)'
_cod_data_source_file c6ce01065b4.cif
_cod_data_source_block 9_shelx
_cod_depositor_comments 'Adding full bibliography for 7225667--7225698.cif.'
_cod_original_sg_symbol_H-M 'P 21/n'
_cod_database_code 7225698

loop_
_symmetry_equiv_pos_as_xyz
'x, y, z'
'-x+1/2, y+1/2, -z+1/2'
'-x, -y, -z'
'x-1/2, -y-1/2, z-1/2'

loop_
_atom_site_label
_atom_site_type_symbol
_atom_site_fract_x
_atom_site_fract_y
_atom_site_fract_z
_atom_site_U_iso_or_equiv
_atom_site_adp_type
_atom_site_occupancy
_atom_site_calc_flag
Cl1 Cl 0.58546(3) 0.52422(4) 1.22055(2) 0.02192(9) Uani 1 d
Cl2 Cl 0.11347(3) 0.37397(4) 1.35531(3) 0.02414(10) Uani 1 d
O2 O 0.36148(10) 0.47540(11) 1.11184(7) 0.0219(2) Uani 1 d
O3 O 0.16144(9) 0.41938(11) 1.17261(7) 0.0234(3) Uani 1 d
O5 O 0.33221(9) 0.42799(10) 1.46043(7) 0.0177(2) Uani 1 d
O6 O 0.52703(9) 0.49122(10) 1.40389(7) 0.0203(2) Uani 1 d
N125 N 0.22466(10) 0.42109(11) 0.93828(8) 0.0146(2) Uani 1 d
C121 C 0.15876(13) 0.28062(14) 0.83481(10) 0.0181(3) Uani 1 d
H121 H 0.1584 0.205 0.8141 0.022 Uiso 1 calc
C122 C 0.08954(13) 0.36380(15) 0.79021(10) 0.0201(3) Uani 1 d
C123 C 0.09334(13) 0.47672(14) 0.82089(10) 0.0176(3) Uani 1 d
C126 C 0.22802(12) 0.30963(13) 0.90969(9) 0.0148(3) Uani 1 d
C124 C 0.16153(12) 0.50699(13) 0.89593(9) 0.0152(3) Uani 1 d
C22 C 0.0113(2) 0.33153(19) 0.71065(14) 0.0355(5) Uani 1 d
C24 C 0.16825(12) 0.62868(13) 0.93376(10) 0.0162(3) Uani 1 d
C241 C 0.10444(16) 0.63046(16) 1.01652(12) 0.0243(3) Uani 1 d
C242 C 0.29393(14) 0.66439(16) 0.95635(12) 0.0218(3) Uani 1 d
C243 C 0.11205(16) 0.71646(15) 0.86778(11) 0.0240(3) Uani 1 d
C26 C 0.30506(12) 0.22372(14) 0.96251(10) 0.0162(3) Uani 1 d
C261 C 0.42686(13) 0.27429(16) 0.97965(11) 0.0203(3) Uani 1 d
C262 C 0.31176(14) 0.10896(14) 0.91321(11) 0.0201(3) Uani 1 d
C263 C 0.25260(14) 0.20218(15) 1.04870(10) 0.0204(3) Uani 1 d
C111 C 0.45385(12) 0.48731(14) 1.25499(10) 0.0166(3) Uani 1 d
C112 C 0.36038(13) 0.46806(14) 1.19191(10) 0.0168(3) Uani 1 d
C113 C 0.24487(12) 0.43301(14) 1.22560(10) 0.0171(3) Uani 1 d
C114 C 0.24078(12) 0.41753(14) 1.31868(9) 0.0167(3) Uani 1 d
C115 C 0.33420(12) 0.43907(13) 1.37528(9) 0.0150(3) Uani 1 d
C116 C 0.44714(12) 0.47607(13) 1.34476(9) 0.0155(3) Uani 1 d
H123 H 0.0470(15) 0.5328(17) 0.7922(12) 0.019(5) Uiso 1 d
H125 H 0.2640(17) 0.4368(19) 0.9865(13) 0.028(5) Uiso 1 d
H22A H 0.021(3) 0.380(3) 0.668(2) 0.083(11) Uiso 1 d
H22B H -0.069(3) 0.346(3) 0.7230(19) 0.082(10) Uiso 1 d
H22C H 0.017(2) 0.253(2) 0.6945(16) 0.049(7) Uiso 1 d
H24A H 0.0246(19) 0.6158(19) 1.0008(14) 0.036(6) Uiso 1 d
H24B H 0.1392(17) 0.5746(19) 1.0609(13) 0.029(5) Uiso 1 d
H24C H 0.1099(17) 0.708(2) 1.0437(14) 0.037(6) Uiso 1 d
H24D H 0.3331(17) 0.6165(19) 1.0023(14) 0.034(6) Uiso 1 d
H24E H 0.2957(15) 0.7453(17) 0.9758(12) 0.021(5) Uiso 1 d
H24F H 0.3370(16) 0.6596(17) 0.9055(12) 0.023(5) Uiso 1 d
H24G H 0.1220(16) 0.7937(19) 0.8939(13) 0.027(5) Uiso 1 d
H24H H 0.1474(17) 0.7178(18) 0.8148(14) 0.029(5) Uiso 1 d
H24I H 0.0290(17) 0.7017(18) 0.8530(12) 0.026(5) Uiso 1 d
H26A H 0.4584(16) 0.2954(17) 0.9252(13) 0.024(5) Uiso 1 d
H26B H 0.4314(15) 0.3434(17) 1.0181(12) 0.019(5) Uiso 1 d
H26C H 0.4775(16) 0.2151(19) 1.0084(13) 0.028(5) Uiso 1 d
H26D H 0.2511(16) 0.2732(19) 1.0828(13) 0.030(5) Uiso 1 d
H26E H 0.2985(16) 0.1436(17) 1.0824(12) 0.021(5) Uiso 1 d
H26F H 0.1740(18) 0.1749(18) 1.0395(13) 0.029(5) Uiso 1 d
H26G H 0.3656(18) 0.0557(19) 0.9461(13) 0.034(6) Uiso 1 d
H26H H 0.2379(16) 0.0690(17) 0.9043(12) 0.020(5) Uiso 1 d
H26I H 0.3447(16) 0.1212(17) 0.8562(12) 0.022(5) Uiso 1 d
H5 H 0.396(2) 0.450(2) 1.4857(17) 0.058(8) Uiso 1 d

loop_
_atom_site_aniso_label
_atom_site_aniso_U_11
_atom_site_aniso_U_22
_atom_site_aniso_U_33
_atom_site_aniso_U_23
_atom_site_aniso_U_13
_atom_site_aniso_U_12
Cl1 0.01797(17) 0.0296(2) 0.01881(17) -0.00010(15) 0.00476(13) -0.00433(15)
Cl2 0.01495(17) 0.0349(2) 0.02234(18) 0.00621(16) 0.00096(13) -0.00443(15)
O2 0.0239(6) 0.0269(6) 0.0146(5) 0.0000(5) 0.0009(4) -0.0017(5)
O3 0.0182(5) 0.0321(7) 0.0187(5) -0.0002(5) -0.0038(4) 0.0003(5)
O5 0.0173(5) 0.0220(6) 0.0137(5) 0.0014(4) 0.0002(4) -0.0018(4)
O6 0.0163(5) 0.0276(6) 0.0164(5) -0.0009(4) -0.0011(4) -0.0028(4)
N125 0.0123(5) 0.0155(6) 0.0156(6) -0.0007(5) -0.0007(4) -0.0012(5)
C121 0.0194(7) 0.0157(7) 0.0187(7) -0.0023(6) -0.0012(5) 0.0004(6)
C122 0.0201(7) 0.0209(8) 0.0181(7) -0.0024(6) -0.0045(5) 0.0000(6)
C123 0.0166(7) 0.0177(7) 0.0177(7) 0.0011(6) -0.0027(5) 0.0019(6)
C126 0.0125(6) 0.0152(7) 0.0169(6) 0.0002(5) 0.0024(5) -0.0005(5)
C124 0.0120(6) 0.0172(7) 0.0166(6) -0.0003(5) 0.0020(5) -0.0008(5)
C22 0.0458(12) 0.0243(10) 0.0310(10) -0.0059(8) -0.0220(9) 0.0048(9)
C24 0.0155(6) 0.0147(7) 0.0181(7) -0.0007(5) 0.0007(5) -0.0007(5)
C241 0.0285(9) 0.0195(8) 0.0267(8) -0.0026(7) 0.0115(7) -0.0013(7)
C242 0.0178(7) 0.0201(8) 0.0269(8) -0.0026(7) -0.0007(6) -0.0037(6)
C243 0.0293(9) 0.0157(8) 0.0252(8) 0.0001(6) -0.0051(7) 0.0007(7)
C26 0.0138(6) 0.0170(7) 0.0173(7) 0.0013(6) -0.0010(5) 0.0018(5)
C261 0.0142(7) 0.0234(8) 0.0228(8) 0.0003(6) -0.0007(6) 0.0013(6)
C262 0.0185(7) 0.0183(8) 0.0230(8) -0.0007(6) 0.0003(6) 0.0027(6)
C263 0.0215(8) 0.0213(8) 0.0183(7) 0.0015(6) 0.0018(6) -0.0010(6)
C111 0.0155(6) 0.0176(7) 0.0170(7) -0.0008(6) 0.0027(5) -0.0015(5)
C112 0.0180(7) 0.0162(7) 0.0162(6) -0.0001(6) 0.0012(5) 0.0006(6)
C113 0.0166(7) 0.0174(7) 0.0169(7) 0.0005(6) -0.0001(5) 0.0016(6)
C114 0.0145(6) 0.0195(8) 0.0161(7) 0.0014(6) 0.0014(5) -0.0006(6)
C115 0.0166(7) 0.0135(7) 0.0149(6) 0.0009(5) 0.0012(5) 0.0011(5)
C116 0.0153(6) 0.0139(7) 0.0172(7) -0.0010(5) 0.0010(5) -0.0004(5)

loop_
_atom_type_symbol
_atom_type_description
_atom_type_scat_dispersion_real
_atom_type_scat_dispersion_imag
_atom_type_scat_source
Cl Cl 0.1484 0.1585 'International Tables Vol C Tables 4.2.6.8 and 6.1.1.4'
O O 0.0106 0.006 'International Tables Vol C Tables 4.2.6.8 and 6.1.1.4'
N N 0.0061 0.0033 'International Tables Vol C Tables 4.2.6.8 and 6.1.1.4'
C C 0.0033 0.0016 'International Tables Vol C Tables 4.2.6.8 and 6.1.1.4'
H H 0 0 'International Tables Vol C Tables 4.2.6.8 and 6.1.1.4'

loop_
_geom_angle_atom_site_label_1
_geom_angle_atom_site_label_2
_geom_angle_atom_site_label_3
_geom_angle
C115 O5 H5 108.8(18)
C126 N125 C124 124.34(13)
C126 N125 H125 116.8(14)
C124 N125 H125 118.8(14)
C126 C121 C122 120.56(15)
C126 C121 H121 119.7
C122 C121 H121 119.7
C123 C122 C121 118.87(14)
C123 C122 C22 120.51(15)
C121 C122 C22 120.61(15)
C124 C123 C122 121.27(14)
C124 C123 H123 118.9(11)
C122 C123 H123 119.8(11)
N125 C126 C121 117.70(13)
N125 C126 C26 118.54(12)
C121 C126 C26 123.74(14)
N125 C124 C123 117.17(14)
N125 C124 C24 118.93(12)
C123 C124 C24 123.89(13)
C122 C22 H22A 110(2)
C122 C22 H22B 108.3(17)
H22A C22 H22B 104(3)
C122 C22 H22C 113.6(14)
H22A C22 H22C 113(2)
H22B C22 H22C 107(2)
C124 C24 C243 110.68(12)
C124 C24 C242 110.19(13)
C243 C24 C242 108.07(14)
C124 C24 C241 108.61(13)
C243 C24 C241 109.09(14)
C242 C24 C241 110.19(13)
C24 C241 H24A 109.5(13)
C24 C241 H24B 111.1(12)
H24A C241 H24B 112.3(18)
C24 C241 H24C 110.4(13)
H24A C241 H24C 106.6(17)
H24B C241 H24C 106.8(17)
C24 C242 H24D 112.5(12)
C24 C242 H24E 108.3(11)
H24D C242 H24E 108.9(16)
C24 C242 H24F 111.5(11)
H24D C242 H24F 107.9(17)
H24E C242 H24F 107.6(16)
C24 C243 H24G 107.6(11)
C24 C243 H24H 112.5(12)
H24G C243 H24H 107.1(17)
C24 C243 H24I 112.6(12)
H24G C243 H24I 108.8(16)
H24H C243 H24I 108.0(16)
C126 C26 C262 110.82(12)
C126 C26 C261 109.58(13)
C262 C26 C261 108.52(13)
C126 C26 C263 107.37(12)
C262 C26 C263 109.51(13)
C261 C26 C263 111.04(12)
C26 C261 H26A 111.8(11)
C26 C261 H26B 113.5(11)
H26A C261 H26B 108.1(16)
C26 C261 H26C 108.8(12)
H26A C261 H26C 107.1(16)
H26B C261 H26C 107.2(15)
C26 C262 H26G 110.3(12)
C26 C262 H26H 112.7(11)
H26G C262 H26H 106.9(16)
C26 C262 H26I 110.9(11)
H26G C262 H26I 104.7(16)
H26H C262 H26I 111.0(15)
C26 C263 H26D 111.1(12)
C26 C263 H26E 108.8(11)
H26D C263 H26E 109.5(15)
C26 C263 H26F 112.5(12)
H26D C263 H26F 106.4(17)
H26E C263 H26F 108.5(16)
C116 C111 C112 123.32(14)
C116 C111 Cl1 117.86(11)
C112 C111 Cl1 118.80(11)
O2 C112 C111 126.21(14)
O2 C112 C113 116.75(13)
C111 C112 C113 117.04(13)
O3 C113 C114 122.71(14)
O3 C113 C112 118.51(13)
C114 C113 C112 118.78(12)
C115 C114 C113 120.53(14)
C115 C114 Cl2 120.93(12)
C113 C114 Cl2 118.52(11)
O5 C115 C114 121.81(14)
O5 C115 C116 116.25(12)
C114 C115 C116 121.94(13)
O6 C116 C111 126.38(14)
O6 C116 C115 115.30(13)
C111 C116 C115 118.30(12)

loop_
_geom_bond_atom_site_label_1
_geom_bond_atom_site_label_2
_geom_bond_distance
Cl1 C111 1.7397(15)
Cl2 C114 1.7280(15)
O2 C112 1.2405(18)
O3 C113 1.2206(17)
O5 C115 1.3235(17)
O5 H5 0.85(3)
O6 C116 1.2524(17)
N125 C126 1.363(2)
N125 C124 1.3645(19)
N125 H125 0.85(2)
C121 C126 1.385(2)
C121 C122 1.394(2)
C121 H121 0.93
C122 C123 1.387(2)
C122 C22 1.503(2)
C123 C124 1.384(2)
C123 H123 0.929(19)
C126 C26 1.522(2)
C124 C24 1.521(2)
C22 H22A 0.88(3)
C22 H22B 1.00(3)
C22 H22C 0.95(3)
C24 C243 1.537(2)
C24 C242 1.538(2)
C24 C241 1.547(2)
C241 H24A 0.96(2)
C241 H24B 1.00(2)
C241 H24C 0.98(2)
C242 H24D 0.98(2)
C242 H24E 0.98(2)
C242 H24F 0.98(2)
C243 H24G 0.98(2)
C243 H24H 0.95(2)
C243 H24I 0.993(19)
C26 C262 1.534(2)
C26 C261 1.543(2)
C26 C263 1.544(2)
C261 H26A 0.98(2)
C261 H26B 0.993(19)
C261 H26C 0.98(2)
C262 H26G 0.99(2)
C262 H26H 0.980(19)
C262 H26I 1.007(19)
C263 H26D 0.98(2)
C263 H26E 0.981(19)
C263 H26F 0.97(2)
C111 C116 1.402(2)
C111 C112 1.408(2)
C112 C113 1.557(2)
C113 C114 1.454(2)
C114 C115 1.354(2)
C115 C116 1.515(2)

loop_
_geom_torsion_atom_site_label_1
_geom_torsion_atom_site_label_2
_geom_torsion_atom_site_label_3
_geom_torsion_atom_site_label_4
_geom_torsion
C126 C121 C122 C123 1.6(2)
C126 C121 C122 C22 -177.90(18)
C121 C122 C123 C124 -2.0(2)
C22 C122 C123 C124 177.48(18)
C124 N125 C126 C121 -3.1(2)
C124 N125 C126 C26 178.29(13)
C122 C121 C126 N125 0.8(2)
C122 C121 C126 C26 179.39(15)
C126 N125 C124 C123 2.7(2)
C126 N125 C124 C24 -178.25(13)
C122 C123 C124 N125 0.0(2)
C122 C123 C124 C24 -179.05(15)
N125 C124 C24 C243 168.15(14)
C123 C124 C24 C243 -12.8(2)
N125 C124 C24 C242 48.68(18)
C123 C124 C24 C242 -132.31(16)
N125 C124 C24 C241 -72.12(17)
C123 C124 C24 C241 106.90(17)
N125 C126 C26 C262 -171.20(13)
C121 C126 C26 C262 10.2(2)
N125 C126 C26 C261 -51.46(18)
C121 C126 C26 C261 129.99(16)
N125 C126 C26 C263 69.23(17)
C121 C126 C26 C263 -109.31(16)
C116 C111 C112 O2 -179.15(16)
Cl1 C111 C112 O2 -0.4(2)
C116 C111 C112 C113 0.2(2)
Cl1 C111 C112 C113 178.90(11)
O2 C112 C113 O3 -2.9(2)
C111 C112 C113 O3 177.69(15)
O2 C112 C113 C114 176.91(14)
C111 C112 C113 C114 -2.5(2)
O3 C113 C114 C115 -176.80(16)
C112 C113 C114 C115 3.4(2)
O3 C113 C114 Cl2 1.9(2)
C112 C113 C114 Cl2 -177.90(11)
C113 C114 C115 O5 178.59(14)
Cl2 C114 C115 O5 -0.1(2)
C113 C114 C115 C116 -2.0(2)
Cl2 C114 C115 C116 179.32(12)
C112 C111 C116 O6 179.52(16)
Cl1 C111 C116 O6 0.8(2)
C112 C111 C116 C115 1.2(2)
Cl1 C111 C116 C115 -177.49(11)
O5 C115 C116 O6 0.6(2)
C114 C115 C116 O6 -178.83(15)
O5 C115 C116 C111 179.07(14)
C114 C115 C116 C111 -0.4(2)
